data_2238211
loop_
_publ_author_name
'Trifa, Chahrazed'
'Bouhali, Amira'
'Bouacida, Sofiane'
'Boudaren, Chaouki'
'Merazig, Hocine'

_publ_section_title
;
 Poly[[pentaaquabis(\m~3~-hydrogen squarato)barium] monohydrate]
;
_journal_coeditor_code LH5617
_journal_issue 7
_journal_name_full 'Acta Crystallographica Section E'
_journal_page_first m366
_journal_page_last m367
_journal_paper_doi 10.1107/S1600536813014736
_journal_volume 69
_journal_year 2013
_chemical_formula_iupac '[Ba (C4 H O4)2 (H2 O)5], H2 O'
_chemical_formula_moiety 'C8 H12 Ba O13, H2 O'
_chemical_formula_sum 'C8 H14 Ba O14'
_chemical_formula_weight 471.53
_chemical_name_systematic
;
Poly[[pentaaquabis(\m~3~-hydrogen squarato)barium] monohydrate]
;
_space_group_IT_number 14
_symmetry_cell_setting monoclinic
_symmetry_space_group_name_Hall '-P 2ybc'
_symmetry_space_group_name_H-M 'P 1 21/c 1'
_atom_sites_solution_hydrogens geom
_atom_sites_solution_primary direct
_atom_sites_solution_secondary difmap
_cell_angle_alpha 90
_cell_angle_beta 94.009(5)
_cell_angle_gamma 90
_cell_formula_units_Z 4
_cell_length_a 11.1522(11)
_cell_length_b 9.0268(8)
_cell_length_c 14.3025(14)
_cell_measurement_reflns_used 9365
_cell_measurement_temperature 150(2)
_cell_measurement_theta_max 25.08
_cell_measurement_theta_min 2.26
_cell_volume 1436.3(2)
_computing_cell_refinement 'SAINT (Bruker, 2011)'
_computing_data_collection 'APEX2 (Bruker, 2011)'
_computing_data_reduction 'SAINT (Bruker, 2011)'
_computing_molecular_graphics 'ORTEP-3 for Windows (Farrugia, 2012) and DIAMOND (Brandenburg & Berndt, 2001)'
_computing_publication_material 'WinGX (Farrugia, 2012)'
_computing_structure_refinement 'SHELXL97 (Sheldrick, 2008)'
_computing_structure_solution 'SIR2002 (Burla <i>et al.</i>, 2005)'
_diffrn_ambient_temperature 150(2)
_diffrn_measured_fraction_theta_full 0.998
_diffrn_measured_fraction_theta_max 0.998
_diffrn_measurement_device_type 'Bruker APEXII CCD'
_diffrn_measurement_method '\f and \w scans'
_diffrn_radiation_monochromator graphite
_diffrn_radiation_source 'sealed tube'
_diffrn_radiation_type MoK\a
_diffrn_radiation_wavelength 0.71073
_diffrn_reflns_av_R_equivalents 0.0222
_diffrn_reflns_limit_h_max 13
_diffrn_reflns_limit_h_min -13
_diffrn_reflns_limit_k_max 10
_diffrn_reflns_limit_k_min -10
_diffrn_reflns_limit_l_max 17
_diffrn_reflns_limit_l_min -17
_diffrn_reflns_number 12082
_diffrn_reflns_theta_full 25.08
_diffrn_reflns_theta_max 25.08
_diffrn_reflns_theta_min 2.67
_exptl_absorpt_coefficient_mu 2.842
_exptl_absorpt_correction_T_max 1.0000
_exptl_absorpt_correction_T_min 0.7309
_exptl_absorpt_correction_type multi-scan
_exptl_absorpt_process_details
;
(SADABS; Sheldrick, 2002)
;
_exptl_crystal_colour Yellow
_exptl_crystal_density_diffrn 2.181
_exptl_crystal_density_method 'not measured'
_exptl_crystal_description Bloc
_exptl_crystal_F_000 920
_exptl_crystal_size_max 0.12
_exptl_crystal_size_mid 0.1
_exptl_crystal_size_min 0.09
_refine_diff_density_max 0.527
_refine_diff_density_min -0.245
_refine_ls_extinction_method none
_refine_ls_goodness_of_fit_ref 1.057
_refine_ls_hydrogen_treatment refall
_refine_ls_matrix_type full
_refine_ls_number_parameters 264
_refine_ls_number_reflns 2550
_refine_ls_number_restraints 0
_refine_ls_restrained_S_all 1.057
_refine_ls_R_factor_all 0.0132
_refine_ls_R_factor_gt 0.0125
_refine_ls_shift/su_max 0.003
_refine_ls_shift/su_mean 0
_refine_ls_structure_factor_coef Fsqd
_refine_ls_weighting_details 'calc w=1/[\s^2^(Fo^2^)+(0.0174P)^2^+0.8037P] where P=(Fo^2^+2Fc^2^)/3'
_refine_ls_weighting_scheme calc
_refine_ls_wR_factor_gt 0.0329
_refine_ls_wR_factor_ref 0.0335
_reflns_number_gt 2471
_reflns_number_total 2550
_reflns_threshold_expression I>2\s(I)
_cod_data_source_file lh5617.cif
_cod_data_source_block I
_cod_original_sg_symbol_H-M 'P 21/c'
_cod_database_code 2238211
_cod_database_fobs_code 2238211

loop_
_space_group_symop_operation_xyz
'x, y, z'
'-x, y+1/2, -z+1/2'
'-x, -y, -z'
'x, -y-1/2, z-1/2'

loop_
_atom_site_type_symbol
_atom_site_label
_atom_site_fract_x
_atom_site_fract_y
_atom_site_fract_z
_atom_site_U_iso_or_equiv
_atom_site_adp_type
_atom_site_calc_flag
_atom_site_occupancy
_atom_site_symmetry_multiplicity
Ba Ba1 0.676848(7) 0.760410(9) 0.685367(6) 0.00657(5) Uani d 1 1
O O4W 0.83608(12) 0.75740(13) 0.84885(10) 0.0117(3) Uani d 1 1
O O1 0.67679(9) 1.02235(11) 0.77441(7) 0.0100(2) Uani d 1 1
C C3 0.76489(13) 1.36306(16) 0.72323(10) 0.0076(3) Uani d 1 1
O O6 0.90411(9) 0.87276(11) 0.65721(7) 0.0098(2) Uani d 1 1
C C4 0.66220(13) 1.30175(17) 0.77342(10) 0.0075(3) Uani d 1 1
C C1 0.70789(13) 1.14962(16) 0.75478(10) 0.0077(3) Uani d 1 1
O O3W 0.56965(11) 0.65706(14) 0.83609(8) 0.0139(2) Uani d 1 1
O O2 0.89727(9) 1.16255(12) 0.66655(8) 0.0103(2) Uani d 1 1
O O5 0.99133(10) 0.52766(11) 0.61707(8) 0.0114(2) Uani d 1 1
C C2 0.80471(14) 1.21456(17) 0.70706(11) 0.0080(3) Uani d 1 1
O O2W 0.65618(12) 0.97776(13) 0.54757(8) 0.0154(2) Uani d 1 1
O O7 1.13514(9) 0.98991(11) 0.55422(7) 0.0107(2) Uani d 1 1
O O1W 0.73539(11) 0.64714(14) 0.51598(9) 0.0155(3) Uani d 1 1
O O8 1.20517(9) 0.64982(11) 0.50651(8) 0.0112(2) Uani d 1 1
C C7 1.09085(13) 0.86799(16) 0.56650(10) 0.0075(3) Uani d 1 1
C C5 1.02281(13) 0.66277(17) 0.59606(11) 0.0083(3) Uani d 1 1
C C6 0.98586(13) 0.81173(17) 0.61497(10) 0.0074(3) Uani d 1 1
O O3 0.79995(9) 1.49094(11) 0.70579(7) 0.0093(2) Uani d 1 1
C C8 1.12363(14) 0.71099(17) 0.54615(11) 0.0083(3) Uani d 1 1
O O4 0.57822(9) 1.35215(11) 0.81426(7) 0.0103(2) Uani d 1 1
O O11W 0.56817(12) 0.28422(13) 0.52709(8) 0.0116(2) Uani d 1 1
O O5W 0.51886(10) 0.54413(12) 0.62332(8) 0.0111(2) Uani d 1 1
H H4A 0.860(2) 0.681(3) 0.8658(15) 0.022(6) Uiso d 1 1
H H11A 0.634(2) 0.293(2) 0.5207(14) 0.016(5) Uiso d 1 1
H H1B 0.7564(19) 0.556(3) 0.5121(15) 0.030(6) Uiso d 1 1
H H1A 0.750(2) 0.685(3) 0.4720(18) 0.033(7) Uiso d 1 1
H H4B 0.892(2) 0.813(3) 0.8462(16) 0.034(7) Uiso d 1 1
H H3A 0.5667(19) 0.563(3) 0.8392(15) 0.031(6) Uiso d 1 1
H H5A 0.535(2) 0.465(3) 0.5962(17) 0.040(7) Uiso d 1 1
H H5B 0.458(2) 0.529(3) 0.6545(16) 0.037(6) Uiso d 1 1
H H3B 0.542(2) 0.690(3) 0.8807(18) 0.035(7) Uiso d 1 1
H H11B 0.535(2) 0.323(3) 0.4773(17) 0.032(6) Uiso d 1 1
H H2A 0.616(2) 1.046(3) 0.5350(17) 0.043(7) Uiso d 1 1
H H2B 0.720(3) 0.985(3) 0.5169(18) 0.045(7) Uiso d 1 1
H H51 0.925(2) 0.518(3) 0.6447(18) 0.049(7) Uiso d 1 1
H H21 0.901(2) 1.068(3) 0.6630(17) 0.049(7) Uiso d 1 1

loop_
_atom_site_aniso_label
_atom_site_aniso_U_11
_atom_site_aniso_U_22
_atom_site_aniso_U_33
_atom_site_aniso_U_12
_atom_site_aniso_U_13
_atom_site_aniso_U_23
Ba1 0.00723(7) 0.00479(6) 0.00797(7) -0.00014(3) 0.00246(4) -0.00034(3)
O4W 0.0108(6) 0.0094(6) 0.0149(7) -0.0005(5) 0.0006(5) 0.0027(4)
O1 0.0121(5) 0.0052(5) 0.0133(6) -0.0007(4) 0.0048(4) 0.0005(4)
C3 0.0077(7) 0.0086(7) 0.0062(7) -0.0005(6) -0.0015(6) 0.0002(5)
O6 0.0091(5) 0.0085(5) 0.0124(5) 0.0008(4) 0.0046(4) -0.0009(4)
C4 0.0082(7) 0.0072(7) 0.0068(7) -0.0008(6) -0.0015(6) 0.0003(6)
C1 0.0076(7) 0.0096(8) 0.0059(7) 0.0010(6) -0.0008(6) -0.0007(6)
O3W 0.0198(6) 0.0093(6) 0.0136(6) -0.0004(5) 0.0085(5) -0.0006(5)
O2 0.0086(5) 0.0075(5) 0.0155(6) 0.0014(4) 0.0060(4) -0.0002(4)
O5 0.0095(6) 0.0067(5) 0.0187(6) -0.0007(4) 0.0062(5) 0.0012(4)
C2 0.0077(8) 0.0085(7) 0.0074(8) -0.0004(6) -0.0014(6) -0.0004(6)
O2W 0.0157(6) 0.0129(6) 0.0186(6) 0.0038(5) 0.0078(5) 0.0049(5)
O7 0.0114(5) 0.0084(5) 0.0126(6) -0.0025(4) 0.0031(4) -0.0007(4)
O1W 0.0251(7) 0.0096(6) 0.0128(6) 0.0018(5) 0.0088(5) 0.0011(5)
O8 0.0091(5) 0.0096(5) 0.0154(6) 0.0011(4) 0.0053(4) -0.0019(4)
C7 0.0070(7) 0.0097(7) 0.0057(7) -0.0003(6) -0.0011(6) 0.0002(6)
C5 0.0071(7) 0.0093(8) 0.0082(7) 0.0004(6) -0.0010(6) -0.0010(6)
C6 0.0059(7) 0.0094(7) 0.0067(7) -0.0007(6) -0.0013(6) 0.0006(6)
O3 0.0101(5) 0.0058(5) 0.0124(5) -0.0004(4) 0.0033(4) 0.0003(4)
C8 0.0083(8) 0.0081(7) 0.0082(7) -0.0004(6) -0.0020(6) -0.0001(6)
O4 0.0098(5) 0.0082(5) 0.0136(6) 0.0006(4) 0.0050(4) -0.0010(4)
O11W 0.0085(6) 0.0140(6) 0.0125(6) -0.0003(5) 0.0031(5) 0.0018(5)
O5W 0.0113(6) 0.0105(6) 0.0121(6) -0.0010(4) 0.0049(5) -0.0018(4)

loop_
_atom_type_symbol
_atom_type_description
_atom_type_scat_dispersion_real
_atom_type_scat_dispersion_imag
_atom_type_scat_source
C C 0.0033 0.0016 'International Tables Vol C Tables 4.2.6.8 and 6.1.1.4'
O O 0.0106 0.006 'International Tables Vol C Tables 4.2.6.8 and 6.1.1.4'
Cl Cl 0.1484 0.1585 'International Tables Vol C Tables 4.2.6.8 and 6.1.1.4'
Ba Ba -0.3244 2.2819 'International Tables Vol C Tables 4.2.6.8 and 6.1.1.4'
H H 0 0 'International Tables Vol C Tables 4.2.6.8 and 6.1.1.4'

loop_
_geom_angle_atom_site_label_1
_geom_angle_atom_site_label_2
_geom_angle_atom_site_label_3
_geom_angle_site_symmetry_1
_geom_angle_site_symmetry_3
_geom_angle
O1 Ba1 O3W . . 84.89(4)
O1 Ba1 O5W . . 139.52(3)
O3W Ba1 O5W . . 72.64(4)
O1 Ba1 O1W . . 138.85(4)
O3W Ba1 O1W . . 136.03(4)
O5W Ba1 O1W . . 68.66(4)
O1 Ba1 O2W . . 73.26(3)
O3W Ba1 O2W . . 142.17(4)
O5W Ba1 O2W . . 104.72(4)
O1W Ba1 O2W . . 69.56(4)
O1 Ba1 O6 . . 77.19(3)
O3W Ba1 O6 . . 134.32(3)
O5W Ba1 O6 . . 141.71(3)
O1W Ba1 O6 . . 74.54(3)
O2W Ba1 O6 . . 70.83(3)
O1 Ba1 O3 . 1_545 137.07(3)
O3W Ba1 O3 . 1_545 81.83(3)
O5W Ba1 O3 . 1_545 73.36(3)
O1W Ba1 O3 . 1_545 67.90(4)
O2W Ba1 O3 . 1_545 134.70(3)
O6 Ba1 O3 . 1_545 83.50(3)
O1 Ba1 O4W . . 68.80(3)
O3W Ba1 O4W . . 68.01(4)
O5W Ba1 O4W . . 127.78(3)
O1W Ba1 O4W . . 123.32(4)
O2W Ba1 O4W . . 127.42(4)
O6 Ba1 O4W . . 66.36(3)
O3 Ba1 O4W 1_545 . 68.36(3)
O1 Ba1 O4 . 2_646 73.80(3)
O3W Ba1 O4 . 2_646 67.47(3)
O5W Ba1 O4 . 2_646 66.64(3)
O1W Ba1 O4 . 2_646 113.11(3)
O2W Ba1 O4 . 2_646 76.82(3)
O6 Ba1 O4 . 2_646 141.44(3)
O3 Ba1 O4 1_545 2_646 134.97(3)
O4W Ba1 O4 . 2_646 123.17(3)
Ba1 O4W H4A . . 116.7(16)
Ba1 O4W H4B . . 113.6(17)
H4A O4W H4B . . 109(3)
C1 O1 Ba1 . . 134.44(9)
O3 C3 C2 . . 136.52(14)
O3 C3 C4 . . 134.17(14)
C2 C3 C4 . . 89.30(12)
C6 O6 Ba1 . . 127.48(9)
O4 C4 C1 . . 135.01(14)
O4 C4 C3 . . 136.55(14)
C1 C4 C3 . . 88.42(11)
O1 C1 C2 . . 135.70(14)
O1 C1 C4 . . 135.04(14)
C2 C1 C4 . . 89.25(12)
Ba1 O3W H3A . . 114.0(14)
Ba1 O3W H3B . . 137.3(18)
H3A O3W H3B . . 109(2)
C2 O2 H21 . . 115.5(17)
C5 O5 H51 . . 116.6(17)
O2 C2 C3 . . 132.07(14)
O2 C2 C1 . . 134.86(14)
C3 C2 C1 . . 93.04(12)
Ba1 O2W H2A . . 137.9(18)
Ba1 O2W H2B . . 112.5(17)
H2A O2W H2B . . 108(2)
Ba1 O1W H1B . . 119.7(15)
Ba1 O1W H1A . . 131(2)
H1B O1W H1A . . 108(2)
O7 C7 C6 . . 135.31(14)
O7 C7 C8 . . 135.78(14)
C6 C7 C8 . . 88.76(11)
O5 C5 C6 . . 137.96(14)
O5 C5 C8 . . 128.76(14)
C6 C5 C8 . . 93.13(12)
O6 C6 C5 . . 136.74(15)
O6 C6 C7 . . 133.99(14)
C5 C6 C7 . . 89.21(12)
C3 O3 Ba1 . 1_565 131.74(9)
O8 C8 C5 . . 135.85(15)
O8 C8 C7 . . 135.24(14)
C5 C8 C7 . . 88.86(11)
C4 O4 Ba1 . 2_656 131.52(9)
H11A O11W H11B . . 103(2)
Ba1 O5W H5A . . 127.3(16)
Ba1 O5W H5B . . 117.8(16)
H5A O5W H5B . . 108(2)

loop_
_geom_bond_atom_site_label_1
_geom_bond_atom_site_label_2
_geom_bond_site_symmetry_2
_geom_bond_distance
_geom_bond_publ_flag
Ba1 O1 . 2.6857(10) y
Ba1 O3W . 2.7032(12) y
Ba1 O5W . 2.7358(11) y
Ba1 O1W . 2.7500(12) y
Ba1 O2W . 2.7791(12) y
Ba1 O6 . 2.7851(11) y
Ba1 O4W . 2.8356(14) y
Ba1 O3 1_545 2.7983(10) y
Ba1 O4 2_646 2.9630(11) y
O3 Ba1 1_565 2.7983(10) ?
O4 Ba1 2_656 2.9630(11) ?
O4W H4A . 0.77(2) ?
O4W H4B . 0.80(3) ?
O1 C1 . 1.2380(18) ?
C3 O3 . 1.2496(18) ?
C3 C2 . 1.436(2) ?
C3 C4 . 1.499(2) ?
O6 C6 . 1.2557(19) ?
C4 O4 . 1.2255(19) ?
C4 C1 . 1.495(2) ?
C1 C2 . 1.442(2) ?
O3W H3A . 0.85(3) ?
O3W H3B . 0.79(3) ?
O2 C2 . 1.3058(19) ?
O2 H21 . 0.85(3) ?
O5 C5 . 1.3099(19) ?
O5 H51 . 0.86(3) ?
O2W H2A . 0.77(3) ?
O2W H2B . 0.86(3) ?
O7 C7 . 1.2241(18) ?
O1W H1B . 0.86(3) ?
O1W H1A . 0.75(3) ?
O8 C8 . 1.2351(19) ?
C7 C6 . 1.491(2) ?
C7 C8 . 1.497(2) ?
C5 C6 . 1.438(2) ?
C5 C8 . 1.441(2) ?
O11W H11A . 0.75(2) ?
O11W H11B . 0.85(3) ?
O5W H5A . 0.84(3) ?
O5W H5B . 0.85(3) ?

loop_
_geom_hbond_atom_site_label_D
_geom_hbond_atom_site_label_H
_geom_hbond_atom_site_label_A
_geom_hbond_site_symmetry_A
_geom_hbond_distance_DH
_geom_hbond_distance_HA
_geom_hbond_distance_DA
_geom_hbond_angle_DHA
_geom_hbond_publ_flag
O1W H1A O4W 4_575 0.74(3) 2.13(2) 2.8448(19) 162(3) yes
O1W H1B O8 3_766 0.86(3) 1.93(3) 2.7854(16) 175(2) yes
O2W H2A O11W 1_565 0.78(3) 2.22(3) 2.9431(17) 156(2) yes
O2W H2B O7 3_776 0.86(3) 1.98(3) 2.8451(17) 178(3) yes
O3W H3A O4 1_545 0.85(3) 1.94(3) 2.7724(16) 165(2) yes
O3W H3B O11W 2_656 0.79(3) 2.05(2) 2.8160(17) 165(2) yes
O4W H4A O7 2_746 0.77(3) 2.07(3) 2.7916(16) 156(2) yes
O4W H4B O5 2_756 0.80(2) 2.37(3) 3.1245(17) 156(2) yes
O5W H5A O11W . 0.84(3) 1.96(3) 2.7941(16) 177(3) yes
O5W H5B O1 2_646 0.85(2) 1.87(2) 2.7176(15) 173(3) yes
O11W H11A O8 3_766 0.75(2) 1.93(2) 2.6730(17) 169(2) yes
O11W H11B O5W 3_666 0.85(2) 1.94(3) 2.7711(16) 165(2) yes
O2 H21 O6 . 0.86(3) 1.77(3) 2.6207(15) 178(2) yes
O5 H51 O3 1_545 0.87(2) 1.71(2) 2.5795(15) 176(3) yes

loop_
_geom_torsion_atom_site_label_1
_geom_torsion_atom_site_label_2
_geom_torsion_atom_site_label_3
_geom_torsion_atom_site_label_4
_geom_torsion_site_symmetry_1
_geom_torsion_site_symmetry_4
_geom_torsion
O3W Ba1 O1 C1 . . -176.77(14)
O5W Ba1 O1 C1 . . -121.24(13)
O1W Ba1 O1 C1 . . -1.98(16)
O2W Ba1 O1 C1 . . -28.01(13)
O6 Ba1 O1 C1 . . 45.53(13)
O3 Ba1 O1 C1 1_545 . 111.03(13)
O4W Ba1 O1 C1 . . 114.86(14)
O4 Ba1 O1 C1 2_646 . -108.77(14)
O1 Ba1 O6 C6 . . 178.40(12)
O3W Ba1 O6 C6 . . 108.87(12)
O5W Ba1 O6 C6 . . -15.47(14)
O1W Ba1 O6 C6 . . -31.82(11)
O2W Ba1 O6 C6 . . -105.11(12)
O3 Ba1 O6 C6 1_545 . 37.00(12)
O4W Ba1 O6 C6 . . 106.18(12)
O4 Ba1 O6 C6 2_646 . -139.67(11)
O3 C3 C4 O4 . . -0.1(3)
C2 C3 C4 O4 . . 178.63(18)
O3 C3 C4 C1 . . -178.57(17)
C2 C3 C4 C1 . . 0.12(11)
Ba1 O1 C1 C2 . . -38.1(3)
Ba1 O1 C1 C4 . . 144.19(13)
O4 C4 C1 O1 . . -0.2(3)
C3 C4 C1 O1 . . 178.31(17)
O4 C4 C1 C2 . . -178.67(18)
C3 C4 C1 C2 . . -0.12(11)
O3 C3 C2 O2 . . 0.5(3)
C4 C3 C2 O2 . . -178.13(17)
O3 C3 C2 C1 . . 178.50(18)
C4 C3 C2 C1 . . -0.12(12)
O1 C1 C2 O2 . . -0.4(3)
C4 C1 C2 O2 . . 178.04(18)
O1 C1 C2 C3 . . -178.29(18)
C4 C1 C2 C3 . . 0.12(12)
Ba1 O6 C6 C5 . . -27.9(2)
Ba1 O6 C6 C7 . . 155.81(13)
O5 C5 C6 O6 . . -3.4(3)
C8 C5 C6 O6 . . -178.92(18)
O5 C5 C6 C7 . . 173.96(19)
C8 C5 C6 C7 . . -1.56(11)
O7 C7 C6 O6 . . 3.1(3)
C8 C7 C6 O6 . . 178.98(17)
O7 C7 C6 C5 . . -174.39(18)
C8 C7 C6 C5 . . 1.50(11)
C2 C3 O3 Ba1 . 1_565 155.33(14)
C4 C3 O3 Ba1 . 1_565 -26.6(2)
O5 C5 C8 O8 . . 3.0(3)
C6 C5 C8 O8 . . 179.15(18)
O5 C5 C8 C7 . . -174.60(16)
C6 C5 C8 C7 . . 1.55(11)
O7 C7 C8 O8 . . -3.3(3)
C6 C7 C8 O8 . . -179.12(18)
O7 C7 C8 C5 . . 174.36(18)
C6 C7 C8 C5 . . -1.50(11)
C1 C4 O4 Ba1 . 2_656 -43.2(2)
C3 C4 O4 Ba1 . 2_656 138.94(15)
